data_2242299
loop_
_publ_author_name
'Vu Quoc, Trung'
'Nguyen Ngoc, Linh'
'Do Truc, Vy'
'Duong Khanh, Linh'
'Ha Manh, Hung'
'Thang Pham, Chien'
'Van Meervelt, Luc'

_publ_section_title
;
 Crystal structure of
 4-amino-3-(thiophen-3-ylmethyl)-1<i>H</i>-1,2,4-triazole-5(4<i>H</i>)-thione
;
_journal_coeditor_code ZP2023
_journal_issue 9
_journal_name_full 'Acta Crystallographica Section E'
_journal_page_first 1389
_journal_page_last 1392
_journal_paper_doi 10.1107/S2056989017012191
_journal_volume 73
_journal_year 2017
_chemical_formula_iupac 'C7 H8 N4 S2'
_chemical_formula_moiety 'C7 H8 N4 S2'
_chemical_formula_sum 'C7 H8 N4 S2'
_chemical_formula_weight 212.29
_chemical_name_systematic
;
4-Amino-3-(thiophen-3-ylmethyl)-1<i>H</i>-1,2,4-triazole-5(4<i>H</i>)-thione
;
_space_group_crystal_system monoclinic
_space_group_IT_number 14
_space_group_name_Hall '-P 2yn'
_space_group_name_H-M_alt 'P 1 21/n 1'
_symmetry_space_group_name_Hall '-P 2yn'
_symmetry_space_group_name_H-M 'P 1 21/n 1'
_atom_sites_solution_hydrogens mixed
_audit_creation_method
;
Olex2 1.2
(compiled 2017.03.28 svn.r3405 for OlexSys, GUI svn.r5337)
;
_cell_angle_alpha 90
_cell_angle_beta 90.081(2)
_cell_angle_gamma 90
_cell_formula_units_Z 4
_cell_length_a 7.6904(4)
_cell_length_b 13.0429(7)
_cell_length_c 9.0220(4)
_cell_measurement_reflns_used 9996
_cell_measurement_temperature 100(2)
_cell_measurement_theta_max 30.65
_cell_measurement_theta_min 3.08
_cell_volume 904.95(8)
_computing_cell_refinement
;
SAINT (Bruker, 2013)
;
_computing_data_collection
;
APEX2 (Bruker, 2014)
;
_computing_data_reduction
;
SAINT (Bruker, 2013)
;
_computing_molecular_graphics
;
<i>OLEX2</i> (Dolomanov <i>et al.</i>,  2009)
;
_computing_publication_material
;
<i>OLEX2</i> (Dolomanov <i>et al.</i>,  2009)
;
_computing_structure_refinement
;
SHELXL2014 (Sheldrick, 2015)
;
_computing_structure_solution
;
SHELXS97 (Sheldrick, 2008)
;
_diffrn_ambient_temperature 100(2)
_diffrn_measured_fraction_theta_full 0.999
_diffrn_measured_fraction_theta_max 0.995
_diffrn_measurement_device_type 'Bruker APEXII CCD'
_diffrn_measurement_method '\f and \w scans'
_diffrn_radiation_type MoK\a
_diffrn_radiation_wavelength 0.71073
_diffrn_reflns_av_R_equivalents 0.0252
_diffrn_reflns_limit_h_max 11
_diffrn_reflns_limit_h_min -11
_diffrn_reflns_limit_k_max 18
_diffrn_reflns_limit_k_min -18
_diffrn_reflns_limit_l_max 12
_diffrn_reflns_limit_l_min -12
_diffrn_reflns_number 27159
_diffrn_reflns_theta_full 25.242
_diffrn_reflns_theta_max 30.692
_diffrn_reflns_theta_min 2.745
_exptl_absorpt_coefficient_mu 0.543
_exptl_absorpt_correction_T_max 0.7461
_exptl_absorpt_correction_T_min 0.7095
_exptl_absorpt_correction_type multi-scan
_exptl_absorpt_process_details
;
(SADABS; Bruker, 2014)
;
_exptl_crystal_colour colorless
_exptl_crystal_density_diffrn 1.558
_exptl_crystal_description block
_exptl_crystal_F_000 440
_exptl_crystal_size_max 0.316
_exptl_crystal_size_mid 0.198
_exptl_crystal_size_min 0.081
_refine_diff_density_max 0.433
_refine_diff_density_min -0.354
_refine_ls_extinction_method none
_refine_ls_goodness_of_fit_ref 1.049
_refine_ls_hydrogen_treatment mixed
_refine_ls_matrix_type full
_refine_ls_number_parameters 143
_refine_ls_number_reflns 2784
_refine_ls_number_restraints 20
_refine_ls_restrained_S_all 1.067
_refine_ls_R_factor_all 0.0313
_refine_ls_R_factor_gt 0.0274
_refine_ls_shift/su_max 0.001
_refine_ls_shift/su_mean 0.000
_refine_ls_structure_factor_coef Fsqd
_refine_ls_weighting_details 'w=1/[\s^2^(Fo^2^)+(0.0367P)^2^+0.3687P] where P=(Fo^2^+2Fc^2^)/3'
_refine_ls_weighting_scheme calc
_refine_ls_wR_factor_gt 0.0693
_refine_ls_wR_factor_ref 0.0713
_reflns_number_gt 2536
_reflns_number_total 2784
_reflns_threshold_expression 'I > 2\s(I)'
_cod_data_source_file zp2023sup1.cif
_cod_data_source_block I
_cod_database_code 2242299
_shelx_space_group_comment
;
The symmetry employed for this shelxl refinement is uniquely defined
by the following loop, which should always be used as a source of
symmetry information in preference to the above space-group names.
They are only intended as comments.
;

loop_
_space_group_symop_operation_xyz
'x, y, z'
'-x+1/2, y+1/2, -z+1/2'
'-x, -y, -z'
'x-1/2, -y-1/2, z-1/2'

loop_
_atom_site_type_symbol
_atom_site_label
_atom_site_fract_x
_atom_site_fract_y
_atom_site_fract_z
_atom_site_U_iso_or_equiv
_atom_site_adp_type
_atom_site_calc_flag
_atom_site_occupancy
_atom_site_disorder_assembly
_atom_site_disorder_group
S S1A 0.63885(12) 0.92996(9) -0.14786(11) 0.02217(15) Uani d 0.6957(15) A 1
C C1A 0.7802(4) 0.9045(2) 0.0018(3) 0.0237(6) Uani d 0.6957(15) A 1
H H1A 0.894252 0.931612 0.011838 0.028 Uiso calc 0.6957(15) A 1
C C2A 0.7019(5) 0.8398(5) 0.1017(6) 0.0164(5) Uani d 0.6957(15) A 1
H H2A 0.755868 0.816279 0.190184 0.020 Uiso calc 0.6957(15) A 1
S S1B 0.7968(3) 0.92242(15) -0.0160(2) 0.02217(15) Uani d 0.3043(15) A 2
C C1B 0.6169(13) 0.9240(9) -0.1362(11) 0.0237(6) Uani d 0.3043(15) A 2
H H1B 0.606846 0.962783 -0.224912 0.028 Uiso calc 0.3043(15) A 2
C C2B 0.4838(15) 0.8542(12) -0.0748(15) 0.0164(5) Uani d 0.3043(15) A 2
H H2B 0.376467 0.840204 -0.122989 0.020 Uiso calc 0.3043(15) A 2
C C3 0.52961(13) 0.81192(7) 0.05711(11) 0.01448(18) Uani d 1 . .
C C4A 0.4817(8) 0.8574(6) -0.0767(6) 0.0211(5) Uani d 0.6957(15) A 1
H H4A 0.371471 0.847945 -0.122328 0.025 Uiso calc 0.6957(15) A 1
C C4B 0.6897(15) 0.8412(12) 0.1007(13) 0.0211(5) Uani d 0.3043(15) A 2
H H4B 0.739939 0.817943 0.190900 0.025 Uiso calc 0.3043(15) A 2
C C5 0.40813(13) 0.74501(8) 0.14692(11) 0.01518(18) Uani d 1 . .
H H5A 0.330663 0.706410 0.079246 0.018 Uiso calc 1 . .
H H5B 0.476853 0.694874 0.204932 0.018 Uiso calc 1 . .
C C6 0.30116(12) 0.80879(7) 0.24957(10) 0.01347(17) Uani d 1 . .
N N3 0.14624(11) 0.84574(7) 0.22259(9) 0.01560(16) Uani d 1 . .
N N4 0.10978(11) 0.90487(7) 0.34611(9) 0.01478(16) Uani d 1 . .
H H4 0.011(2) 0.9399(12) 0.3552(18) 0.030(4) Uiso d 1 . .
C C7 0.23720(12) 0.90463(7) 0.44686(10) 0.01315(17) Uani d 1 . .
N N2 0.36064(10) 0.84243(6) 0.38483(9) 0.01294(15) Uani d 1 . .
S S2 0.25221(3) 0.96465(2) 0.61239(3) 0.01586(7) Uani d 1 . .
N N1 0.52086(11) 0.81396(7) 0.44672(10) 0.01611(17) Uani d 1 . .
H H1C 0.5008(19) 0.7808(12) 0.5337(17) 0.023(4) Uiso d 1 . .
H H1D 0.576(2) 0.8692(13) 0.4631(17) 0.028(4) Uiso d 1 . .

loop_
_atom_site_aniso_label
_atom_site_aniso_U_11
_atom_site_aniso_U_22
_atom_site_aniso_U_33
_atom_site_aniso_U_12
_atom_site_aniso_U_13
_atom_site_aniso_U_23
S1A 0.0285(3) 0.0166(2) 0.0214(2) 0.0005(2) 0.0079(2) 0.00146(16)
C1A 0.0256(11) 0.0213(13) 0.0241(12) 0.0030(9) -0.0027(9) 0.0011(8)
C2A 0.0091(10) 0.0171(9) 0.0229(9) -0.0038(9) 0.0006(7) -0.0041(7)
S1B 0.0285(3) 0.0166(2) 0.0214(2) 0.0005(2) 0.0079(2) 0.00146(16)
C1B 0.0256(11) 0.0213(13) 0.0241(12) 0.0030(9) -0.0027(9) 0.0011(8)
C2B 0.0091(10) 0.0171(9) 0.0229(9) -0.0038(9) 0.0006(7) -0.0041(7)
C3 0.0150(4) 0.0134(4) 0.0151(4) 0.0023(3) 0.0032(3) -0.0021(3)
C4A 0.0270(10) 0.0233(12) 0.0131(8) 0.0096(8) 0.0020(7) 0.0019(7)
C4B 0.0270(10) 0.0233(12) 0.0131(8) 0.0096(8) 0.0020(7) 0.0019(7)
C5 0.0145(4) 0.0144(4) 0.0167(4) -0.0002(3) 0.0023(3) -0.0024(3)
C6 0.0131(4) 0.0131(4) 0.0142(4) -0.0012(3) 0.0011(3) 0.0001(3)
N3 0.0140(4) 0.0182(4) 0.0146(4) 0.0010(3) 0.0005(3) -0.0022(3)
N4 0.0124(4) 0.0169(4) 0.0151(4) 0.0027(3) 0.0001(3) -0.0015(3)
C7 0.0122(4) 0.0127(4) 0.0145(4) 0.0002(3) 0.0019(3) 0.0020(3)
N2 0.0105(3) 0.0146(4) 0.0138(3) 0.0015(3) 0.0000(3) 0.0007(3)
S2 0.01442(12) 0.01893(13) 0.01423(12) 0.00179(8) -0.00036(8) -0.00250(8)
N1 0.0113(4) 0.0190(4) 0.0181(4) 0.0018(3) -0.0029(3) 0.0020(3)

loop_
_atom_type_symbol
_atom_type_description
_atom_type_scat_dispersion_real
_atom_type_scat_dispersion_imag
_atom_type_scat_source
C C 0.0033 0.0016 'International Tables Vol C Tables 4.2.6.8 and 6.1.1.4'
H H 0.0000 0.0000 'International Tables Vol C Tables 4.2.6.8 and 6.1.1.4'
N N 0.0061 0.0033 'International Tables Vol C Tables 4.2.6.8 and 6.1.1.4'
S S 0.1246 0.1234 'International Tables Vol C Tables 4.2.6.8 and 6.1.1.4'

loop_
_geom_angle_atom_site_label_1
_geom_angle_atom_site_label_2
_geom_angle_atom_site_label_3
_geom_angle
C2Aa C1Aa S1A 110.3(3)
C4Aa S1Aa C1A 92.56(19)
C2Aa C1Aa H1A 124.8
S1Aa C1Aa H1A 124.8
C1Aa C2Aa H2A 123.9
C2Bb C1Bb S1B 107.9(7)
C4Bb S1Bb C1B 90.4(5)
S1Bb C1Bb H1B 126.1
C2Bb C1Bb H1B 126.1
C1Bb C2Bb H2B 123.2
C1Aa C2Aa C3 112.2(3)
S1Aa C4Aa H4A 123.7
S1Bb C4Bb H4B 122.0
C4Aa C3 C2A 112.3(3)
C4Bb C3 C2B 112.1(6)
C4Aa C3 C5 123.1(2)
C2Aa C3 C5 124.6(2)
C2Bb C3 C5 122.9(4)
C4Bb C3 C5 124.8(4)
C3 C5 H5A 109.5
C3 C4Aa S1A 112.6(3)
C3 C2Aa H2A 123.9
C3 C4Bb S1B 115.9(7)
C3 C2Bb C1B 113.6(7)
C3 C2Bb H2B 123.2
C3 C5 H5B 109.5
H5A C5 H5B 108.1
C3 C4Aa H4A 123.7
C3 C4Bb H4B 122.0
C6 C5 C3 110.59(8)
C6 C5 H5A 109.5
C6 C5 H5B 109.5
N3 C6 C5 126.34(9)
N3 C6 N2 110.46(8)
N2 C6 C5 123.07(9)
C6 N3 N4 103.94(8)
N3 N4 H4 122.3(11)
C7 N4 N3 113.41(8)
C7 N4 H4 124.3(11)
N4 C7 N2 103.39(8)
N4 C7 S2 130.50(8)
N2 C7 S2 126.10(7)
C6 N2 N1 124.07(8)
C7 N2 C6 108.79(8)
C7 N2 N1 127.13(8)
N2 N1 H1C 108.7(9)
N2 N1 H1D 106.5(11)
H1C N1 H1D 109.7(14)

loop_
_geom_bond_atom_site_label_1
_geom_bond_atom_site_label_2
_geom_bond_distance
S1Aa C1A 1.763(4)
C1Aa H1A 0.9500
C1Aa C2A 1.375(5)
C2Aa H2A 0.9500
S1Bb C1B 1.757(11)
C1Bb H1B 0.9500
C1Bb C2B 1.478(12)
C2Bb H2B 0.9500
C2Aa C3 1.431(3)
C2Bb C3 1.357(11)
S1Aa C4A 1.665(5)
C4Aa H4A 0.9500
S1Bb C4B 1.707(11)
C4Bb H4B 0.9500
C3 C4A 1.394(5)
C3 C4B 1.347(10)
C3 C5 1.5143(14)
C5 H5A 0.9900
C5 H5B 0.9900
C5 C6 1.4929(13)
C6 N3 1.3077(13)
C6 N2 1.3745(12)
N3 N4 1.3842(11)
N4 H4 0.889(17)
N4 C7 1.3356(12)
C7 N2 1.3689(12)
C7 S2 1.6900(10)
N2 N1 1.4021(11)
N1 H1C 0.909(15)
N1 H1D 0.849(17)

loop_
_geom_hbond_atom_site_label_D
_geom_hbond_atom_site_label_H
_geom_hbond_atom_site_label_A
_geom_hbond_site_symmetry_D
_geom_hbond_site_symmetry_H
_geom_hbond_site_symmetry_A
_geom_hbond_distance_DH
_geom_hbond_distance_HA
_geom_hbond_distance_DA
_geom_hbond_angle_DHA
_geom_hbond_publ_flag
N1 H1C N3 1_555 1_555 4_565 0.909(15) 2.622(15) 3.3847(13) 142.0(12) yes
N1 H1D S2 1_555 1_555 3_676 0.849(17) 2.628(16) 3.4163(9) 154.9(13) yes
N4 H4 S2 1_555 1_555 3_576 0.890(16) 2.395(15) 3.2847(9) 178.2(12) yes
C1B H1B Cg3 1_555 1_555 3_675 0.95 2.78 3.503(11) 134 yes

loop_
_geom_torsion_atom_site_label_1
_geom_torsion_atom_site_label_2
_geom_torsion_atom_site_label_3
_geom_torsion_atom_site_label_4
_geom_torsion
C4Aa S1Aa C1Aa C2Aa 0.5(5)
S1Aa C1Aa C2Aa C3 -0.2(6)
C4Bb S1Bb C1Bb C2Bb -2.2(12)
S1Bb C1Bb C2Bb C3 2.7(17)
C1Bb C2Bb C3 C4Bb -1.8(18)
C1Bb C2Bb C3 C5 174.8(8)
C1Aa C2Aa C3 C4Aa -0.3(6)
C1Aa C2Aa C3 C5 -177.5(3)
C2Aa C3 C4Aa S1Aa 0.7(7)
C5 C3 C4Aa S1Aa 178.0(2)
C1Aa S1Aa C4Aa C3 -0.7(5)
C2Bb C3 C4Bb S1Bb 0.0(16)
C5 C3 C4Bb S1Bb -176.6(5)
C1Bb S1Bb C4Bb C3 1.4(12)
C4Bb C3 C5 C6 87.4(9)
C2Bb C3 C5 C6 -88.8(10)
C4Aa C3 C5 C6 -87.3(4)
C2Aa C3 C5 C6 89.6(3)
C3 C5 C6 N3 93.21(12)
C3 C5 C6 N2 -82.26(11)
N2 C6 N3 N4 0.31(11)
C5 C6 N3 N4 -175.64(9)
C6 N3 N4 C7 -0.17(11)
N3 N4 C7 N2 -0.04(11)
N3 N4 C7 S2 179.78(8)
N4 C7 N2 C6 0.23(10)
S2 C7 N2 C6 -179.61(7)
N4 C7 N2 N1 -178.40(9)
S2 C7 N2 N1 1.77(14)
N3 C6 N2 C7 -0.36(11)
C5 C6 N2 C7 175.75(9)
N3 C6 N2 N1 178.32(9)
C5 C6 N2 N1 -5.57(14)

_cod_database_fobs_code 2242299
